data_7236152
loop_
_publ_author_name
'Zhang, Qiong'
'Tian, Xiaohe'
'Hu, Zhangjun'
'Brommesson, Caroline'
'Wu, Jieying'
'Zhou, Hongping'
'Li, Shengli'
'Yang, Jiaxiang'
'Sun, Zhaoqi'
'Tian, Yupeng'
'Uvdal, Kajsa'

_publ_section_title
;
 A series of Zn(ii) terpyridine complexes with enhanced two-photon-excited
 fluorescence for in vitro and in vivo bioimaging
;
_journal_issue 36
_journal_name_full 'Journal of Materials Chemistry B'
_journal_page_first 7213
_journal_paper_doi 10.1039/C5TB01185J
_journal_volume 3
_journal_year 2015
_chemical_formula_sum 'C50 H46 F12 N6 P2 S2 Zn'
_chemical_formula_weight 1150.36
_space_group_IT_number 14
_space_group_name_Hall '-P 2ybc'
_space_group_name_H-M_alt 'P 1 21/c 1'
_symmetry_cell_setting monoclinic
_symmetry_space_group_name_H-M 'P 1 21/c 1'
_atom_sites_solution_hydrogens geom
_atom_sites_solution_primary direct
_atom_sites_solution_secondary difmap
_audit_creation_method SHELXL-97
_audit_update_record
;
2012-07-03 deposited with the CCDC.
2015-08-03 downloaded from the CCDC.
;
_cell_angle_alpha 90.000(5)
_cell_angle_beta 103.904(5)
_cell_angle_gamma 90.000(5)
_cell_formula_units_Z 4
_cell_length_a 19.299(5)
_cell_length_b 16.646(5)
_cell_length_c 16.423(5)
_cell_measurement_temperature 298(2)
_cell_volume 5121(3)
_computing_cell_refinement 'APEX2 Software Suite (Bruker,2005)'
_computing_data_collection 'APEX2 Software Suite (Bruker,2005)'
_computing_data_reduction 'APEX2 Software Suite (Bruker,2005)'
_computing_molecular_graphics 'SHELXTL (Bruker, 1997)'
_computing_publication_material 'WINGX (Farrugia,1999)'
_computing_structure_refinement 'SHELXL-97 (Sheldrick, 1997)'
_computing_structure_solution 'SIR97 (Altomare,1999)'
_diffrn_ambient_temperature 298(2)
_diffrn_measured_fraction_theta_full 0.952
_diffrn_measured_fraction_theta_max 0.952
_diffrn_measurement_device_type 'CCD area detector'
_diffrn_measurement_method 'phi and omega scans'
_diffrn_radiation_monochromator graphite
_diffrn_radiation_source 'fine-focus sealed tube'
_diffrn_radiation_type MoK\a
_diffrn_radiation_wavelength 0.71069
_diffrn_reflns_av_R_equivalents 0.1188
_diffrn_reflns_av_sigmaI/netI 0.1617
_diffrn_reflns_limit_h_max 25
_diffrn_reflns_limit_h_min -25
_diffrn_reflns_limit_k_max 21
_diffrn_reflns_limit_k_min -21
_diffrn_reflns_limit_l_max 21
_diffrn_reflns_limit_l_min -15
_diffrn_reflns_number 35052
_diffrn_reflns_theta_full 27.50
_diffrn_reflns_theta_max 27.50
_diffrn_reflns_theta_min 1.09
_exptl_absorpt_coefficient_mu 0.709
_exptl_absorpt_correction_T_max 0.9860
_exptl_absorpt_correction_T_min 0.8859
_exptl_absorpt_correction_type multi-scan
_exptl_crystal_colour pale
_exptl_crystal_density_diffrn 1.492
_exptl_crystal_density_method 'not measured'
_exptl_crystal_description plate
_exptl_crystal_F_000 2352
_exptl_crystal_size_max 0.17
_exptl_crystal_size_mid 0.09
_exptl_crystal_size_min 0.02
_refine_diff_density_max 0.737
_refine_diff_density_min -0.461
_refine_diff_density_rms 0.081
_refine_ls_extinction_method none
_refine_ls_goodness_of_fit_ref 0.961
_refine_ls_hydrogen_treatment constr
_refine_ls_matrix_type full
_refine_ls_number_parameters 664
_refine_ls_number_reflns 11198
_refine_ls_number_restraints 0
_refine_ls_restrained_S_all 0.961
_refine_ls_R_factor_all 0.2039
_refine_ls_R_factor_gt 0.0705
_refine_ls_shift/su_max 0.000
_refine_ls_shift/su_mean 0.000
_refine_ls_structure_factor_coef Fsqd
_refine_ls_weighting_details 'calc w=1/[\s^2^(Fo^2^)+(0.1000P)^2^+0.0000P] where P=(Fo^2^+2Fc^2^)/3'
_refine_ls_weighting_scheme calc
_refine_ls_wR_factor_gt 0.1601
_refine_ls_wR_factor_ref 0.2274
_reflns_number_gt 4415
_reflns_number_total 11198
_reflns_threshold_expression >2sigma(I)
_cod_data_source_file c5tb01185j2.cif
_cod_data_source_block tian
_cod_depositor_comments
;
The following automatic conversions were performed:

data item '_symmetry_cell_setting' value 'Monoclinic' was changed to
'monoclinic' in accordance with the
/home/saulius/struct/COD-crude-data/automatic-downloads/DataCite-retrospective/RSC/depositions/lib/dictionaries/cif_core.dic
dictionary named 'cif_core.dic' version 2.4.2 last updated on
2011-04-26.

Automatic conversion script
Id: cif_fix_values 6909 2019-04-08 15:41:33Z antanas 
;
_cod_original_sg_symbol_H-M 'P2(1)/c '
_cod_database_code 7236152

loop_
_symmetry_equiv_pos_as_xyz
'x, y, z'
'-x, y+1/2, -z+1/2'
'-x, -y, -z'
'x, -y-1/2, z-1/2'

loop_
_atom_site_label
_atom_site_type_symbol
_atom_site_fract_x
_atom_site_fract_y
_atom_site_fract_z
_atom_site_U_iso_or_equiv
_atom_site_adp_type
_atom_site_occupancy
_atom_site_symmetry_multiplicity
_atom_site_calc_flag
_atom_site_refinement_flags
Zn1 Zn 0.73000(3) 0.13789(4) 0.24805(5) 0.0418(2) Uani 1 1 d .
P1 P 0.49654(9) 0.35160(12) 0.24489(14) 0.0662(6) Uani 1 1 d .
S1 S 1.30663(7) 0.10373(11) 0.36685(13) 0.0629(6) Uani 1 1 d .
P2 P 0.94313(9) 0.17829(13) 0.56860(14) 0.0633(6) Uani 1 1 d .
S2 S 0.16144(8) 0.02314(12) 0.02013(16) 0.0850(8) Uani 1 1 d .
C32 C 0.5207(3) 0.1187(3) 0.0857(4) 0.0415(15) Uani 1 1 d .
H32 H 0.5020 0.1230 0.0282 0.050 Uiso 1 1 calc R
N6 N 0.6890(2) 0.1271(3) 0.3590(3) 0.0412(12) Uani 1 1 d .
C7 C 0.9493(3) 0.2045(3) 0.3015(4) 0.0381(15) Uani 1 1 d .
H7 H 0.9738 0.2523 0.2997 0.046 Uiso 1 1 calc R
N2 N 0.8396(2) 0.1369(3) 0.2908(3) 0.0369(11) Uani 1 1 d .
N5 N 0.6211(2) 0.1280(3) 0.2019(3) 0.0361(11) Uani 1 1 d .
C9 C 0.9474(3) 0.0630(4) 0.3211(4) 0.0479(17) Uani 1 1 d .
H9 H 0.9709 0.0141 0.3333 0.058 Uiso 1 1 calc R
N1 N 0.7591(2) 0.2640(3) 0.2555(3) 0.0419(12) Uani 1 1 d .
F6 F 0.5423(2) 0.2847(3) 0.3009(3) 0.1142(18) Uani 1 1 d .
C36 C 0.6188(3) 0.1098(3) 0.3451(4) 0.0386(14) Uani 1 1 d .
C5 C 0.8305(3) 0.2781(3) 0.2736(4) 0.0378(14) Uani 1 1 d .
C34 C 0.5073(3) 0.0967(3) 0.2251(4) 0.0439(16) Uani 1 1 d .
H34 H 0.4796 0.0845 0.2626 0.053 Uiso 1 1 calc R
N3 N 0.7587(2) 0.0081(3) 0.2678(3) 0.0464(13) Uani 1 1 d .
C27 C 0.7498(3) 0.1737(4) -0.0141(5) 0.0545(18) Uani 1 1 d .
H27 H 0.7865 0.1824 -0.0408 0.065 Uiso 1 1 calc R
C33 C 0.4763(3) 0.0999(3) 0.1391(4) 0.0430(16) Uani 1 1 d .
N4 N 0.7149(2) 0.1467(3) 0.1131(3) 0.0449(13) Uani 1 1 d .
C31 C 0.5926(3) 0.1306(3) 0.1196(4) 0.0395(15) Uani 1 1 d .
F3 F 0.4503(2) 0.4180(3) 0.1896(4) 0.123(2) Uani 1 1 d .
C29 C 0.6275(3) 0.1618(4) -0.0157(5) 0.0557(18) Uani 1 1 d .
H29 H 0.5797 0.1631 -0.0443 0.067 Uiso 1 1 calc R
C41 C 0.3990(3) 0.0849(4) 0.1073(4) 0.0444(16) Uani 1 1 d .
F12 F 0.9057(2) 0.2165(4) 0.4811(3) 0.122(2) Uani 1 1 d .
C11 C 0.8270(2) -0.0033(3) 0.3055(4) 0.0367(14) Uani 1 1 d .
C30 C 0.6457(3) 0.1474(3) 0.0672(4) 0.0398(15) Uani 1 1 d .
C16 C 1.0650(3) 0.1290(4) 0.3317(4) 0.0464(16) Uani 1 1 d .
C6 C 0.8759(3) 0.2049(3) 0.2884(4) 0.0352(14) Uani 1 1 d .
C8 C 0.9864(3) 0.1332(4) 0.3174(4) 0.0441(16) Uani 1 1 d .
C10 C 0.8747(3) 0.0662(3) 0.3066(4) 0.0405(15) Uani 1 1 d .
F9 F 0.9783(2) 0.1380(4) 0.6558(3) 0.126(2) Uani 1 1 d .
C35 C 0.5797(3) 0.1119(3) 0.2544(4) 0.0380(15) Uani 1 1 d .
F4 F 0.5619(2) 0.4096(3) 0.2683(4) 0.1154(19) Uani 1 1 d .
C4 C 0.8573(3) 0.3551(4) 0.2785(4) 0.0528(17) Uani 1 1 d .
H4 H 0.9063 0.3638 0.2910 0.063 Uiso 1 1 calc R
F1 F 0.4309(2) 0.2924(3) 0.2235(4) 0.1159(19) Uani 1 1 d .
C17 C 1.1001(3) 0.1733(4) 0.2817(4) 0.0517(17) Uani 1 1 d .
H17 H 1.0747 0.2073 0.2402 0.062 Uiso 1 1 calc R
C26 C 0.7648(3) 0.1596(4) 0.0705(5) 0.0491(17) Uani 1 1 d .
H26 H 0.8124 0.1589 0.1000 0.059 Uiso 1 1 calc R
C12 C 0.8522(3) -0.0762(4) 0.3414(5) 0.0561(19) Uani 1 1 d .
H12 H 0.9002 -0.0829 0.3678 0.067 Uiso 1 1 calc R
C42 C 0.3507(3) 0.1030(4) 0.1552(4) 0.0577(19) Uani 1 1 d .
H42 H 0.3672 0.1267 0.2075 0.069 Uiso 1 1 calc R
C20 C 1.1773(3) 0.0735(4) 0.4042(5) 0.064(2) Uani 1 1 d .
H20 H 1.2028 0.0394 0.4455 0.077 Uiso 1 1 calc R
C47 C 0.1151(3) 0.1067(4) -0.0404(6) 0.071(2) Uani 1 1 d .
C19 C 1.1048(3) 0.0796(4) 0.3928(4) 0.0538(18) Uani 1 1 d .
H19 H 1.0820 0.0500 0.4268 0.065 Uiso 1 1 calc R
C22 C 1.3481(3) 0.1824(5) 0.4420(5) 0.065(2) Uani 1 1 d .
C28 C 0.6803(3) 0.1746(4) -0.0585(5) 0.066(2) Uani 1 1 d .
H28 H 0.6686 0.1837 -0.1161 0.079 Uiso 1 1 calc R
C44 C 0.3001(3) 0.0347(4) -0.0005(5) 0.064(2) Uani 1 1 d .
H44 H 0.2835 0.0116 -0.0532 0.076 Uiso 1 1 calc R
F5 F 0.5239(3) 0.3190(4) 0.1683(4) 0.1292(19) Uani 1 1 d .
F2 F 0.4697(3) 0.3841(3) 0.3218(4) 0.131(2) Uani 1 1 d .
F11 F 1.0153(2) 0.1921(5) 0.5513(5) 0.193(4) Uani 1 1 d .
C15 C 0.7141(3) -0.0545(4) 0.2645(4) 0.0533(18) Uani 1 1 d .
H15 H 0.6664 -0.0477 0.2366 0.064 Uiso 1 1 calc R
C45 C 0.2790(3) 0.0868(4) 0.1271(5) 0.065(2) Uani 1 1 d .
H45 H 0.2482 0.0992 0.1609 0.078 Uiso 1 1 calc R
C40 C 0.7273(3) 0.1273(4) 0.4387(5) 0.0553(18) Uani 1 1 d .
H40 H 0.7756 0.1395 0.4487 0.066 Uiso 1 1 calc R
C13 C 0.8048(3) -0.1380(4) 0.3371(4) 0.0578(18) Uani 1 1 d .
H13 H 0.8209 -0.1877 0.3600 0.069 Uiso 1 1 calc R
C46 C 0.2521(3) 0.0522(4) 0.0489(5) 0.058(2) Uani 1 1 d .
C1 C 0.7146(3) 0.3267(4) 0.2395(4) 0.0496(17) Uani 1 1 d .
H1 H 0.6658 0.3168 0.2246 0.060 Uiso 1 1 calc R
C21 C 1.2132(3) 0.1170(4) 0.3556(4) 0.0468(17) Uani 1 1 d .
C18 C 1.1744(3) 0.1657(4) 0.2949(4) 0.0555(18) Uani 1 1 d .
H18 H 1.1978 0.1948 0.2612 0.067 Uiso 1 1 calc R
C37 C 0.5877(3) 0.0919(4) 0.4100(4) 0.0551(18) Uani 1 1 d .
H37 H 0.5394 0.0792 0.3990 0.066 Uiso 1 1 calc R
C14 C 0.7352(3) -0.1279(4) 0.3001(5) 0.065(2) Uani 1 1 d .
H14 H 0.7025 -0.1693 0.2987 0.078 Uiso 1 1 calc R
C39 C 0.6997(3) 0.1105(4) 0.5064(5) 0.065(2) Uani 1 1 d .
H39 H 0.7287 0.1110 0.5605 0.078 Uiso 1 1 calc R
C43 C 0.3722(3) 0.0516(4) 0.0283(5) 0.059(2) Uani 1 1 d .
H43 H 0.4032 0.0405 -0.0057 0.071 Uiso 1 1 calc R
F8 F 0.8717(3) 0.1687(6) 0.5908(4) 0.190(4) Uani 1 1 d .
C3 C 0.8109(3) 0.4189(4) 0.2648(5) 0.063(2) Uani 1 1 d .
H3 H 0.8285 0.4712 0.2694 0.075 Uiso 1 1 calc R
F10 F 0.9454(5) 0.2606(4) 0.6101(4) 0.200(4) Uani 1 1 d .
C2 C 0.7377(3) 0.4054(4) 0.2441(4) 0.0583(19) Uani 1 1 d .
H2 H 0.7054 0.4478 0.2338 0.070 Uiso 1 1 calc R
C24 C 1.4270(3) 0.1668(5) 0.4558(5) 0.093(3) Uani 1 1 d .
H24A H 1.4526 0.1977 0.5028 0.140 Uiso 1 1 calc R
H24B H 1.4423 0.1821 0.4065 0.140 Uiso 1 1 calc R
H24C H 1.4364 0.1107 0.4667 0.140 Uiso 1 1 calc R
C38 C 0.6288(4) 0.0931(5) 0.4922(5) 0.072(2) Uani 1 1 d .
H38 H 0.6082 0.0821 0.5367 0.086 Uiso 1 1 calc R
F7 F 0.9397(6) 0.0965(4) 0.5299(6) 0.250(5) Uani 1 1 d .
C48 C 0.1365(5) 0.1867(5) 0.0007(7) 0.122(4) Uani 1 1 d .
H48A H 0.1125 0.2289 -0.0351 0.183 Uiso 1 1 calc R
H48B H 0.1872 0.1934 0.0099 0.183 Uiso 1 1 calc R
H48C H 0.1234 0.1888 0.0534 0.183 Uiso 1 1 calc R
C49 C 0.1346(5) 0.1065(8) -0.1270(7) 0.147(5) Uani 1 1 d .
H49A H 0.1038 0.1430 -0.1643 0.221 Uiso 1 1 calc R
H49B H 0.1285 0.0533 -0.1503 0.221 Uiso 1 1 calc R
H49C H 0.1833 0.1230 -0.1199 0.221 Uiso 1 1 calc R
C50 C 0.0371(3) 0.0895(6) -0.0561(7) 0.126(4) Uani 1 1 d .
H50A H 0.0242 0.0835 -0.0035 0.189 Uiso 1 1 calc R
H50B H 0.0263 0.0409 -0.0880 0.189 Uiso 1 1 calc R
H50C H 0.0106 0.1332 -0.0869 0.189 Uiso 1 1 calc R
C25 C 1.3234(4) 0.1757(7) 0.5196(6) 0.117(4) Uani 1 1 d .
H25A H 1.3324 0.1223 0.5418 0.175 Uiso 1 1 calc R
H25B H 1.2732 0.1867 0.5078 0.175 Uiso 1 1 calc R
H25C H 1.3486 0.2137 0.5600 0.175 Uiso 1 1 calc R
C23 C 1.3301(5) 0.2637(5) 0.4024(7) 0.122(4) Uani 1 1 d .
H23A H 1.2793 0.2716 0.3900 0.183 Uiso 1 1 calc R
H23B H 1.3461 0.2666 0.3515 0.183 Uiso 1 1 calc R
H23C H 1.3533 0.3046 0.4404 0.183 Uiso 1 1 calc R

loop_
_atom_site_aniso_label
_atom_site_aniso_U_11
_atom_site_aniso_U_22
_atom_site_aniso_U_33
_atom_site_aniso_U_23
_atom_site_aniso_U_13
_atom_site_aniso_U_12
Zn1 0.0291(3) 0.0497(5) 0.0444(5) -0.0014(4) 0.0047(3) 0.0002(3)
P1 0.0462(9) 0.0643(13) 0.0775(17) -0.0115(12) -0.0056(10) 0.0104(9)
S1 0.0360(8) 0.0744(13) 0.0777(15) -0.0203(11) 0.0126(8) 0.0065(7)
P2 0.0506(10) 0.0763(15) 0.0620(15) -0.0027(12) 0.0114(9) 0.0092(9)
S2 0.0387(8) 0.0688(13) 0.134(2) 0.0261(13) -0.0054(10) -0.0113(8)
C32 0.032(3) 0.047(4) 0.040(4) -0.003(3) -0.001(3) 0.001(2)
N6 0.036(2) 0.051(3) 0.034(3) -0.001(3) 0.002(2) 0.002(2)
C7 0.034(3) 0.044(4) 0.035(4) 0.004(3) 0.006(3) -0.006(2)
N2 0.032(2) 0.042(3) 0.035(3) 0.003(3) 0.005(2) 0.000(2)
N5 0.035(2) 0.045(3) 0.026(3) 0.007(2) 0.003(2) 0.003(2)
C9 0.037(3) 0.042(4) 0.064(5) 0.007(3) 0.010(3) 0.007(3)
N1 0.036(2) 0.046(3) 0.043(3) -0.001(3) 0.009(2) 0.003(2)
F6 0.110(3) 0.076(3) 0.122(5) -0.009(3) -0.041(3) 0.025(3)
C36 0.047(3) 0.045(4) 0.025(4) 0.006(3) 0.012(3) 0.006(3)
C5 0.040(3) 0.041(4) 0.033(4) -0.005(3) 0.011(3) -0.002(2)
C34 0.035(3) 0.051(4) 0.048(5) 0.008(3) 0.014(3) -0.002(3)
N3 0.033(2) 0.046(3) 0.058(4) -0.008(3) 0.008(2) -0.002(2)
C27 0.055(4) 0.064(5) 0.049(5) 0.009(4) 0.019(3) -0.009(3)
C33 0.029(3) 0.043(4) 0.053(5) -0.002(3) 0.003(3) 0.001(2)
N4 0.035(2) 0.049(3) 0.051(4) -0.007(3) 0.010(2) -0.003(2)
C31 0.036(3) 0.026(3) 0.059(5) -0.001(3) 0.016(3) 0.004(2)
F3 0.091(3) 0.083(3) 0.168(6) 0.021(3) -0.019(3) 0.023(3)
C29 0.043(3) 0.074(5) 0.047(5) 0.002(4) 0.005(3) 0.004(3)
C41 0.038(3) 0.049(4) 0.043(5) 0.006(3) 0.004(3) -0.004(3)
F12 0.107(4) 0.189(6) 0.067(4) 0.026(4) 0.012(3) 0.036(4)
C11 0.031(3) 0.036(3) 0.041(4) 0.001(3) 0.004(3) -0.002(2)
C30 0.034(3) 0.043(4) 0.040(4) 0.004(3) 0.004(3) -0.001(2)
C16 0.036(3) 0.044(4) 0.055(5) -0.007(4) 0.005(3) -0.003(3)
C6 0.034(3) 0.042(4) 0.026(4) 0.003(3) 0.000(2) 0.003(2)
C8 0.033(3) 0.050(4) 0.047(4) 0.000(3) 0.006(3) 0.000(3)
C10 0.038(3) 0.042(4) 0.041(4) -0.002(3) 0.007(3) 0.001(3)
F9 0.090(3) 0.191(6) 0.096(4) 0.045(4) 0.023(3) 0.066(3)
C35 0.036(3) 0.042(4) 0.035(4) 0.002(3) 0.007(3) 0.005(2)
F4 0.068(3) 0.082(3) 0.182(6) -0.020(3) 0.003(3) -0.012(2)
C4 0.044(3) 0.050(4) 0.062(5) -0.007(4) 0.007(3) -0.001(3)
F1 0.065(3) 0.097(4) 0.166(5) -0.007(3) -0.012(3) -0.014(2)
C17 0.038(3) 0.054(4) 0.062(5) 0.012(4) 0.009(3) 0.005(3)
C26 0.040(3) 0.052(4) 0.057(5) -0.002(4) 0.016(3) -0.008(3)
C12 0.044(3) 0.047(4) 0.077(6) 0.011(4) 0.014(3) 0.000(3)
C42 0.042(3) 0.089(5) 0.040(5) 0.011(4) 0.005(3) 0.002(3)
C20 0.041(3) 0.058(4) 0.086(6) 0.020(4) 0.000(3) 0.005(3)
C47 0.042(3) 0.070(5) 0.091(7) 0.010(5) -0.003(4) 0.002(3)
C19 0.041(3) 0.062(5) 0.057(5) 0.014(4) 0.011(3) 0.001(3)
C22 0.036(3) 0.102(6) 0.053(5) -0.018(5) 0.005(3) 0.002(3)
C28 0.061(4) 0.082(5) 0.054(5) 0.007(4) 0.014(4) -0.008(4)
C44 0.046(4) 0.059(5) 0.071(6) -0.020(4) -0.014(3) -0.004(3)
F5 0.127(4) 0.155(5) 0.106(5) -0.040(4) 0.030(3) 0.021(4)
F2 0.126(4) 0.146(5) 0.125(5) -0.039(4) 0.039(4) 0.027(3)
F11 0.066(3) 0.271(8) 0.251(9) 0.155(7) 0.054(4) 0.029(4)
C15 0.042(3) 0.050(4) 0.067(5) -0.005(4) 0.011(3) -0.007(3)
C45 0.036(3) 0.093(6) 0.065(6) 0.017(5) 0.009(3) 0.002(3)
C40 0.044(3) 0.065(5) 0.054(5) -0.006(4) 0.006(3) 0.001(3)
C13 0.065(4) 0.046(4) 0.062(5) 0.008(4) 0.014(4) 0.001(3)
C46 0.033(3) 0.050(4) 0.085(6) 0.011(4) 0.003(4) 0.000(3)
C1 0.043(3) 0.058(4) 0.046(5) 0.001(4) 0.008(3) 0.011(3)
C21 0.032(3) 0.056(4) 0.049(5) -0.009(4) 0.004(3) 0.002(3)
C18 0.043(3) 0.064(5) 0.059(5) 0.007(4) 0.013(3) -0.005(3)
C37 0.043(3) 0.087(5) 0.035(4) 0.010(4) 0.009(3) 0.010(3)
C14 0.057(4) 0.056(5) 0.086(6) -0.001(4) 0.024(4) -0.016(3)
C39 0.060(4) 0.096(6) 0.034(5) 0.007(4) 0.002(4) 0.006(4)
C43 0.042(3) 0.053(4) 0.080(6) -0.015(4) 0.013(4) 0.000(3)
F8 0.073(3) 0.402(12) 0.096(5) 0.073(6) 0.023(3) 0.012(5)
C3 0.063(4) 0.042(4) 0.079(6) 0.005(4) 0.011(4) 0.002(3)
F10 0.325(10) 0.127(6) 0.108(6) -0.035(4) -0.027(6) 0.045(6)
C2 0.069(4) 0.047(4) 0.060(5) 0.003(4) 0.018(4) 0.020(3)
C24 0.043(4) 0.141(8) 0.088(7) -0.029(6) -0.001(4) -0.006(4)
C38 0.076(5) 0.100(6) 0.043(5) 0.016(5) 0.021(4) 0.006(4)
F7 0.530(16) 0.070(5) 0.181(8) -0.033(5) 0.147(10) -0.030(6)
C48 0.098(6) 0.074(7) 0.179(12) -0.010(7) 0.002(7) 0.013(5)
C49 0.136(9) 0.232(14) 0.074(8) 0.049(9) 0.027(7) 0.010(8)
C50 0.046(4) 0.143(9) 0.171(11) 0.064(8) -0.007(5) -0.004(5)
C25 0.070(5) 0.195(11) 0.083(8) -0.031(7) 0.013(5) 0.002(6)
C23 0.097(6) 0.074(7) 0.186(12) -0.007(7) 0.018(7) -0.001(5)

loop_
_atom_type_symbol
_atom_type_description
_atom_type_scat_dispersion_real
_atom_type_scat_dispersion_imag
_atom_type_scat_source
C C 0.0033 0.0016 'International Tables Vol C Tables 4.2.6.8 and 6.1.1.4'
H H 0.0000 0.0000 'International Tables Vol C Tables 4.2.6.8 and 6.1.1.4'
N N 0.0061 0.0033 'International Tables Vol C Tables 4.2.6.8 and 6.1.1.4'
F F 0.0171 0.0103 'International Tables Vol C Tables 4.2.6.8 and 6.1.1.4'
P P 0.1023 0.0942 'International Tables Vol C Tables 4.2.6.8 and 6.1.1.4'
S S 0.1246 0.1234 'International Tables Vol C Tables 4.2.6.8 and 6.1.1.4'
Zn Zn 0.2839 1.4301 'International Tables Vol C Tables 4.2.6.8 and 6.1.1.4'

loop_
_geom_angle_atom_site_label_1
_geom_angle_atom_site_label_2
_geom_angle_atom_site_label_3
_geom_angle
N2 Zn1 N5 174.73(18)
N2 Zn1 N6 105.37(18)
N5 Zn1 N6 75.90(18)
N2 Zn1 N1 75.97(17)
N5 Zn1 N1 108.97(17)
N6 Zn1 N1 100.09(17)
N2 Zn1 N4 102.90(17)
N5 Zn1 N4 75.84(17)
N6 Zn1 N4 151.70(16)
N1 Zn1 N4 87.76(18)
N2 Zn1 N3 75.21(17)
N5 Zn1 N3 99.89(17)
N6 Zn1 N3 85.77(18)
N1 Zn1 N3 151.12(16)
N4 Zn1 N3 100.44(18)
F4 P1 F3 91.1(3)
F4 P1 F5 90.2(3)
F3 P1 F5 91.9(3)
F4 P1 F6 89.3(3)
F3 P1 F6 179.4(3)
F5 P1 F6 88.6(3)
F4 P1 F2 89.5(3)
F3 P1 F2 88.4(3)
F5 P1 F2 179.6(3)
F6 P1 F2 91.2(3)
F4 P1 F1 178.7(3)
F3 P1 F1 89.8(3)
F5 P1 F1 90.7(3)
F6 P1 F1 89.8(3)
F2 P1 F1 89.6(3)
C21 S1 C22 104.3(3)
F7 P2 F11 90.4(5)
F7 P2 F8 93.2(5)
F11 P2 F8 176.1(5)
F7 P2 F10 178.1(5)
F11 P2 F10 91.1(5)
F8 P2 F10 85.3(5)
F7 P2 F12 91.0(5)
F11 P2 F12 90.5(3)
F8 P2 F12 91.0(3)
F10 P2 F12 90.2(4)
F7 P2 F9 87.9(4)
F11 P2 F9 91.2(3)
F8 P2 F9 87.4(3)
F10 P2 F9 90.9(4)
F12 P2 F9 178.0(3)
C46 S2 C47 105.2(3)
C31 C32 C33 119.2(6)
C31 C32 H32 120.4
C33 C32 H32 120.4
C40 N6 C36 117.5(5)
C40 N6 Zn1 126.6(4)
C36 N6 Zn1 115.5(4)
C6 C7 C8 120.1(5)
C6 C7 H7 120.0
C8 C7 H7 120.0
C6 N2 C10 120.1(4)
C6 N2 Zn1 119.0(3)
C10 N2 Zn1 119.8(3)
C31 N5 C35 119.8(4)
C31 N5 Zn1 120.4(4)
C35 N5 Zn1 119.6(4)
C10 C9 C8 120.0(5)
C10 C9 H9 120.0
C8 C9 H9 120.0
C1 N1 C5 118.5(5)
C1 N1 Zn1 126.8(4)
C5 N1 Zn1 114.5(4)
N6 C36 C37 121.5(5)
N6 C36 C35 114.1(5)
C37 C36 C35 124.4(5)
N1 C5 C4 121.3(5)
N1 C5 C6 114.9(5)
C4 C5 C6 123.8(5)
C35 C34 C33 119.7(5)
C35 C34 H34 120.2
C33 C34 H34 120.2
C11 N3 C15 117.6(5)
C11 N3 Zn1 112.9(3)
C15 N3 Zn1 127.5(4)
C28 C27 C26 118.9(6)
C28 C27 H27 120.5
C26 C27 H27 120.5
C34 C33 C32 117.6(5)
C34 C33 C41 120.1(5)
C32 C33 C41 122.3(6)
C26 N4 C30 116.2(6)
C26 N4 Zn1 127.5(4)
C30 N4 Zn1 115.9(4)
N5 C31 C32 122.3(5)
N5 C31 C30 114.4(5)
C32 C31 C30 123.3(6)
C30 C29 C28 119.8(6)
C30 C29 H29 120.1
C28 C29 H29 120.1
C42 C41 C43 117.7(5)
C42 C41 C33 121.4(6)
C43 C41 C33 120.9(5)
N3 C11 C12 122.1(5)
N3 C11 C10 116.1(5)
C12 C11 C10 121.8(5)
C29 C30 N4 122.9(5)
C29 C30 C31 124.2(5)
N4 C30 C31 112.9(5)
C19 C16 C17 118.6(5)
C19 C16 C8 121.0(6)
C17 C16 C8 120.4(5)
N2 C6 C7 121.1(5)
N2 C6 C5 114.0(4)
C7 C6 C5 124.9(5)
C7 C8 C9 117.9(5)
C7 C8 C16 122.5(5)
C9 C8 C16 119.6(5)
N2 C10 C9 121.0(5)
N2 C10 C11 113.4(4)
C9 C10 C11 125.6(5)
N5 C35 C34 121.4(5)
N5 C35 C36 114.2(4)
C34 C35 C36 124.4(5)
C3 C4 C5 119.4(5)
C3 C4 H4 120.3
C5 C4 H4 120.3
C16 C17 C18 119.0(6)
C16 C17 H17 120.5
C18 C17 H17 120.5
N4 C26 C27 123.8(6)
N4 C26 H26 118.1
C27 C26 H26 118.1
C13 C12 C11 118.3(5)
C13 C12 H12 120.8
C11 C12 H12 120.8
C45 C42 C41 121.7(7)
C45 C42 H42 119.1
C41 C42 H42 119.1
C19 C20 C21 121.3(6)
C19 C20 H20 119.3
C21 C20 H20 119.3
C50 C47 C48 113.8(7)
C50 C47 C49 107.2(8)
C48 C47 C49 108.1(8)
C50 C47 S2 107.0(5)
C48 C47 S2 112.8(6)
C49 C47 S2 107.7(6)
C20 C19 C16 121.1(6)
C20 C19 H19 119.5
C16 C19 H19 119.5
C25 C22 C23 110.8(7)
C25 C22 C24 112.6(7)
C23 C22 C24 109.9(7)
C25 C22 S1 110.4(6)
C23 C22 S1 109.3(6)
C24 C22 S1 103.8(5)
C27 C28 C29 118.4(7)
C27 C28 H28 120.8
C29 C28 H28 120.8
C43 C44 C46 120.6(7)
C43 C44 H44 119.7
C46 C44 H44 119.7
N3 C15 C14 123.4(6)
N3 C15 H15 118.3
C14 C15 H15 118.3
C42 C45 C46 120.9(6)
C42 C45 H45 119.6
C46 C45 H45 119.6
N6 C40 C39 124.2(6)
N6 C40 H40 117.9
C39 C40 H40 117.9
C14 C13 C12 120.8(6)
C14 C13 H13 119.6
C12 C13 H13 119.6
C45 C46 C44 118.0(5)
C45 C46 S2 119.1(5)
C44 C46 S2 122.6(6)
N1 C1 C2 123.2(5)
N1 C1 H1 118.4
C2 C1 H1 118.4
C18 C21 C20 118.1(5)
C18 C21 S1 121.0(5)
C20 C21 S1 120.7(5)
C21 C18 C17 121.9(6)
C21 C18 H18 119.0
C17 C18 H18 119.0
C36 C37 C38 119.7(6)
C36 C37 H37 120.2
C38 C37 H37 120.2
C13 C14 C15 117.7(6)
C13 C14 H14 121.1
C15 C14 H14 121.1
C38 C39 C40 118.3(6)
C38 C39 H39 120.9
C40 C39 H39 120.9
C41 C43 C44 121.1(6)
C41 C43 H43 119.4
C44 C43 H43 119.4
C4 C3 C2 119.9(6)
C4 C3 H3 120.0
C2 C3 H3 120.0
C1 C2 C3 117.6(6)
C1 C2 H2 121.2
C3 C2 H2 121.2
C22 C24 H24A 109.5
C22 C24 H24B 109.5
H24A C24 H24B 109.5
C22 C24 H24C 109.5
H24A C24 H24C 109.5
H24B C24 H24C 109.5
C39 C38 C37 118.9(7)
C39 C38 H38 120.5
C37 C38 H38 120.5
C47 C48 H48A 109.5
C47 C48 H48B 109.5
H48A C48 H48B 109.5
C47 C48 H48C 109.5
H48A C48 H48C 109.5
H48B C48 H48C 109.5
C47 C49 H49A 109.5
C47 C49 H49B 109.5
H49A C49 H49B 109.5
C47 C49 H49C 109.5
H49A C49 H49C 109.5
H49B C49 H49C 109.5
C47 C50 H50A 109.5
C47 C50 H50B 109.5
H50A C50 H50B 109.5
C47 C50 H50C 109.5
H50A C50 H50C 109.5
H50B C50 H50C 109.5
C22 C25 H25A 109.5
C22 C25 H25B 109.5
H25A C25 H25B 109.5
C22 C25 H25C 109.5
H25A C25 H25C 109.5
H25B C25 H25C 109.5
C22 C23 H23A 109.5
C22 C23 H23B 109.5
H23A C23 H23B 109.5
C22 C23 H23C 109.5
H23A C23 H23C 109.5
H23B C23 H23C 109.5

loop_
_geom_bond_atom_site_label_1
_geom_bond_atom_site_label_2
_geom_bond_distance
Zn1 N2 2.063(4)
Zn1 N5 2.062(4)
Zn1 N6 2.161(5)
Zn1 N1 2.168(5)
Zn1 N4 2.170(5)
Zn1 N3 2.235(5)
P1 F4 1.561(4)
P1 F3 1.566(5)
P1 F5 1.572(6)
P1 F6 1.574(5)
P1 F2 1.572(6)
P1 F1 1.576(4)
S1 C21 1.781(5)
S1 C22 1.846(7)
P2 F7 1.497(6)
P2 F11 1.504(5)
P2 F8 1.517(5)
P2 F10 1.526(7)
P2 F12 1.579(5)
P2 F9 1.580(5)
S2 C46 1.767(6)
S2 C47 1.815(7)
C32 C31 1.379(7)
C32 C33 1.402(8)
C32 H32 0.9300
N6 C40 1.339(8)
N6 C36 1.350(6)
C7 C6 1.381(6)
C7 C8 1.377(7)
C7 H7 0.9300
N2 C6 1.336(6)
N2 C10 1.351(7)
N5 C31 1.332(7)
N5 C35 1.336(7)
C9 C10 1.366(7)
C9 C8 1.400(8)
C9 H9 0.9300
N1 C1 1.338(7)
N1 C5 1.359(6)
C36 C37 1.377(8)
C36 C35 1.499(8)
C5 C4 1.377(8)
C5 C6 1.486(7)
C34 C35 1.387(7)
C34 C33 1.396(9)
C34 H34 0.9300
N3 C11 1.327(6)
N3 C15 1.344(7)
C27 C28 1.366(9)
C27 C26 1.370(9)
C27 H27 0.9300
C33 C41 1.478(7)
N4 C26 1.335(7)
N4 C30 1.368(7)
C31 C30 1.513(8)
C29 C30 1.343(8)
C29 C28 1.386(8)
C29 H29 0.9300
C41 C42 1.389(8)
C41 C43 1.391(9)
C11 C12 1.385(8)
C11 C10 1.478(7)
C16 C19 1.379(8)
C16 C17 1.395(8)
C16 C8 1.480(7)
C4 C3 1.372(8)
C4 H4 0.9300
C17 C18 1.404(7)
C17 H17 0.9300
C26 H26 0.9300
C12 C13 1.368(8)
C12 H12 0.9300
C42 C45 1.375(8)
C42 H42 0.9300
C20 C19 1.370(7)
C20 C21 1.382(8)
C20 H20 0.9300
C47 C50 1.492(8)
C47 C48 1.505(11)
C47 C49 1.556(12)
C19 H19 0.9300
C22 C25 1.467(11)
C22 C23 1.505(11)
C22 C24 1.507(8)
C28 H28 0.9300
C44 C43 1.387(7)
C44 C46 1.400(9)
C44 H44 0.9300
C15 C14 1.374(9)
C15 H15 0.9300
C45 C46 1.390(10)
C45 H45 0.9300
C40 C39 1.371(9)
C40 H40 0.9300
C13 C14 1.345(8)
C13 H13 0.9300
C1 C2 1.379(9)
C1 H1 0.9300
C21 C18 1.361(8)
C18 H18 0.9300
C37 C38 1.391(9)
C37 H37 0.9300
C14 H14 0.9300
C39 C38 1.364(8)
C39 H39 0.9300
C43 H43 0.9300
C3 C2 1.391(8)
C3 H3 0.9300
C2 H2 0.9300
C24 H24A 0.9600
C24 H24B 0.9600
C24 H24C 0.9600
C38 H38 0.9300
C48 H48A 0.9600
C48 H48B 0.9600
C48 H48C 0.9600
C49 H49A 0.9600
C49 H49B 0.9600
C49 H49C 0.9600
C50 H50A 0.9600
C50 H50B 0.9600
C50 H50C 0.9600
C25 H25A 0.9600
C25 H25B 0.9600
C25 H25C 0.9600
C23 H23A 0.9600
C23 H23B 0.9600
C23 H23C 0.9600

loop_
_geom_torsion_atom_site_label_1
_geom_torsion_atom_site_label_2
_geom_torsion_atom_site_label_3
_geom_torsion_atom_site_label_4
_geom_torsion
N2 Zn1 N6 C40 5.4(5)
N5 Zn1 N6 C40 -179.9(5)
N1 Zn1 N6 C40 -72.7(5)
N4 Zn1 N6 C40 -177.0(5)
N3 Zn1 N6 C40 78.8(5)
N2 Zn1 N6 C36 -166.8(4)
N5 Zn1 N6 C36 7.9(4)
N1 Zn1 N6 C36 115.1(4)
N4 Zn1 N6 C36 10.8(6)
N3 Zn1 N6 C36 -93.4(4)
N5 Zn1 N2 C6 148.2(19)
N6 Zn1 N2 C6 -108.5(4)
N1 Zn1 N2 C6 -11.7(4)
N4 Zn1 N2 C6 72.7(4)
N3 Zn1 N2 C6 170.2(5)
N5 Zn1 N2 C10 -20(2)
N6 Zn1 N2 C10 83.3(4)
N1 Zn1 N2 C10 -179.9(5)
N4 Zn1 N2 C10 -95.5(4)
N3 Zn1 N2 C10 2.0(4)
N2 Zn1 N5 C31 -76(2)
N6 Zn1 N5 C31 178.9(5)
N1 Zn1 N5 C31 82.9(4)
N4 Zn1 N5 C31 0.4(4)
N3 Zn1 N5 C31 -98.0(4)
N2 Zn1 N5 C35 98(2)
N6 Zn1 N5 C35 -7.0(4)
N1 Zn1 N5 C35 -103.0(4)
N4 Zn1 N5 C35 174.4(4)
N3 Zn1 N5 C35 76.1(4)
N2 Zn1 N1 C1 -177.1(5)
N5 Zn1 N1 C1 4.9(5)
N6 Zn1 N1 C1 -73.6(5)
N4 Zn1 N1 C1 79.0(5)
N3 Zn1 N1 C1 -173.2(5)
N2 Zn1 N1 C5 7.1(4)
N5 Zn1 N1 C5 -171.0(4)
N6 Zn1 N1 C5 110.6(4)
N4 Zn1 N1 C5 -96.8(4)
N3 Zn1 N1 C5 10.9(6)
C40 N6 C36 C37 -0.8(8)
Zn1 N6 C36 C37 172.2(5)
C40 N6 C36 C35 179.3(5)
Zn1 N6 C36 C35 -7.7(6)
C1 N1 C5 C4 2.3(9)
Zn1 N1 C5 C4 178.5(5)
C1 N1 C5 C6 -178.6(5)
Zn1 N1 C5 C6 -2.4(6)
N2 Zn1 N3 C11 8.0(4)
N5 Zn1 N3 C11 -174.0(4)
N6 Zn1 N3 C11 -99.2(4)
N1 Zn1 N3 C11 4.1(6)
N4 Zn1 N3 C11 108.7(4)
N2 Zn1 N3 C15 171.2(6)
N5 Zn1 N3 C15 -10.8(6)
N6 Zn1 N3 C15 64.1(5)
N1 Zn1 N3 C15 167.3(5)
N4 Zn1 N3 C15 -88.1(5)
C35 C34 C33 C32 0.0(8)
C35 C34 C33 C41 -179.2(5)
C31 C32 C33 C34 1.9(8)
C31 C32 C33 C41 -178.9(5)
N2 Zn1 N4 C26 -8.2(5)
N5 Zn1 N4 C26 177.1(5)
N6 Zn1 N4 C26 174.2(4)
N1 Zn1 N4 C26 66.9(5)
N3 Zn1 N4 C26 -85.2(5)
N2 Zn1 N4 C30 179.0(4)
N5 Zn1 N4 C30 4.3(4)
N6 Zn1 N4 C30 1.4(6)
N1 Zn1 N4 C30 -105.9(4)
N3 Zn1 N4 C30 102.0(4)
C35 N5 C31 C32 1.4(8)
Zn1 N5 C31 C32 175.4(4)
C35 N5 C31 C30 -178.5(5)
Zn1 N5 C31 C30 -4.5(6)
C33 C32 C31 N5 -2.7(8)
C33 C32 C31 C30 177.2(5)
C34 C33 C41 C42 29.5(9)
C32 C33 C41 C42 -149.6(6)
C34 C33 C41 C43 -150.1(6)
C32 C33 C41 C43 30.7(9)
C15 N3 C11 C12 -0.7(9)
Zn1 N3 C11 C12 164.3(5)
C15 N3 C11 C10 178.9(5)
Zn1 N3 C11 C10 -16.0(6)
C28 C29 C30 N4 1.8(10)
C28 C29 C30 C31 -178.5(6)
C26 N4 C30 C29 -1.5(8)
Zn1 N4 C30 C29 172.1(5)
C26 N4 C30 C31 178.7(5)
Zn1 N4 C30 C31 -7.7(6)
N5 C31 C30 C29 -171.9(6)
C32 C31 C30 C29 8.2(9)
N5 C31 C30 N4 7.9(7)
C32 C31 C30 N4 -172.0(5)
C10 N2 C6 C7 0.2(8)
Zn1 N2 C6 C7 -168.0(4)
C10 N2 C6 C5 -177.9(5)
Zn1 N2 C6 C5 13.9(6)
C8 C7 C6 N2 0.1(9)
C8 C7 C6 C5 177.9(5)
N1 C5 C6 N2 -7.1(7)
C4 C5 C6 N2 172.0(6)
N1 C5 C6 C7 175.0(5)
C4 C5 C6 C7 -5.9(9)
C6 C7 C8 C9 -1.1(9)
C6 C7 C8 C16 179.8(6)
C10 C9 C8 C7 2.0(9)
C10 C9 C8 C16 -179.0(6)
C19 C16 C8 C7 139.2(7)
C17 C16 C8 C7 -42.7(9)
C19 C16 C8 C9 -39.8(9)
C17 C16 C8 C9 138.3(7)
C6 N2 C10 C9 0.7(9)
Zn1 N2 C10 C9 168.8(5)
C6 N2 C10 C11 -178.8(5)
Zn1 N2 C10 C11 -10.8(7)
C8 C9 C10 N2 -1.8(9)
C8 C9 C10 C11 177.7(6)
N3 C11 C10 N2 17.9(8)
C12 C11 C10 N2 -162.4(6)
N3 C11 C10 C9 -161.6(6)
C12 C11 C10 C9 18.1(10)
C31 N5 C35 C34 0.7(8)
Zn1 N5 C35 C34 -173.4(4)
C31 N5 C35 C36 179.2(5)
Zn1 N5 C35 C36 5.1(6)
C33 C34 C35 N5 -1.4(9)
C33 C34 C35 C36 -179.7(5)
N6 C36 C35 N5 2.0(7)
C37 C36 C35 N5 -177.9(5)
N6 C36 C35 C34 -179.5(5)
C37 C36 C35 C34 0.6(9)
N1 C5 C4 C3 0.0(10)
C6 C5 C4 C3 -179.1(6)
C19 C16 C17 C18 0.4(9)
C8 C16 C17 C18 -177.7(6)
C30 N4 C26 C27 0.7(9)
Zn1 N4 C26 C27 -172.1(5)
C28 C27 C26 N4 -0.2(10)
N3 C11 C12 C13 0.3(10)
C10 C11 C12 C13 -179.4(6)
C43 C41 C42 C45 1.8(9)
C33 C41 C42 C45 -177.9(6)
C46 S2 C47 C50 -172.5(7)
C46 S2 C47 C48 -46.7(7)
C46 S2 C47 C49 72.5(6)
C21 C20 C19 C16 0.6(11)
C17 C16 C19 C20 -0.4(10)
C8 C16 C19 C20 177.7(6)
C21 S1 C22 C25 55.3(6)
C21 S1 C22 C23 -66.8(6)
C21 S1 C22 C24 176.1(5)
C26 C27 C28 C29 0.4(10)
C30 C29 C28 C27 -1.2(10)
C11 N3 C15 C14 2.0(10)
Zn1 N3 C15 C14 -160.5(5)
C41 C42 C45 C46 -0.6(10)
C36 N6 C40 C39 0.4(9)
Zn1 N6 C40 C39 -171.7(5)
C11 C12 C13 C14 -1.1(11)
C42 C45 C46 C44 -0.3(10)
C42 C45 C46 S2 173.6(5)
C43 C44 C46 C45 0.1(10)
C43 C44 C46 S2 -173.6(5)
C47 S2 C46 C45 95.9(6)
C47 S2 C46 C44 -90.5(6)
C5 N1 C1 C2 -3.0(9)
Zn1 N1 C1 C2 -178.7(5)
C19 C20 C21 C18 -0.8(10)
C19 C20 C21 S1 -176.1(5)
C22 S1 C21 C18 91.0(6)
C22 S1 C21 C20 -93.9(6)
C20 C21 C18 C17 0.9(10)
S1 C21 C18 C17 176.1(5)
C16 C17 C18 C21 -0.7(10)
N6 C36 C37 C38 1.2(10)
C35 C36 C37 C38 -178.9(6)
C12 C13 C14 C15 2.2(11)
N3 C15 C14 C13 -2.7(11)
N6 C40 C39 C38 -0.5(11)
C42 C41 C43 C44 -2.0(10)
C33 C41 C43 C44 177.6(6)
C46 C44 C43 C41 1.1(10)
C5 C4 C3 C2 -1.6(11)
N1 C1 C2 C3 1.3(10)
C4 C3 C2 C1 1.0(10)
C40 C39 C38 C37 0.8(11)
C36 C37 C38 C39 -1.2(11)
